data_2216784
loop_
_publ_author_name
'Wang, Jun'
'Lu, Lu'
'Yang, Bin'
'Zhao, Bao-Zhong'
'Ng, Seik Weng'

_publ_section_title
Poly[\m~6~-benzene-1,2,4,5-tetracarboxylato-\k^6^<i>O</i>^1^:<i>O</i>^2^:<i>O</i>^2'^:<i>O</i>^4^:<i>O</i>^5^:<i>O</i>^5'^-bis[diaquazinc(II)]]
_journal_coeditor_code SJ2412
_journal_issue 12
_journal_name_full 'Acta Crystallographica Section E'
_journal_page_first m2986
_journal_page_last m2986
_journal_paper_doi 10.1107/S1600536807056164
_journal_volume 63
_journal_year 2007
_chemical_formula_iupac '[Zn2 (C8 H2 O8) (H2 O)4]'
_chemical_formula_moiety 'C10 H10 O12 Zn2'
_chemical_formula_sum 'C10 H10 O12 Zn2'
_chemical_formula_weight 452.92
_chemical_name_systematic
;
Poly[\m~6~-benzene-1,2,4,5-tetracarboxylato-
\k^6^O^1^:O^2^:O^2'^:O^4^:O^5^:O^5'^-bis[diaquazinc(II)]]
;
_space_group_IT_number 14
_symmetry_cell_setting monoclinic
_symmetry_space_group_name_Hall '-P 2yn'
_symmetry_space_group_name_H-M 'P 1 21/n 1'
_atom_sites_solution_hydrogens geom
_atom_sites_solution_primary direct
_atom_sites_solution_secondary difmap
_audit_creation_method SHELXL-97
_cell_angle_alpha 90.00
_cell_angle_beta 97.9390(10)
_cell_angle_gamma 90.00
_cell_formula_units_Z 2
_cell_length_a 5.2590(10)
_cell_length_b 16.3420(10)
_cell_length_c 8.1430(10)
_cell_measurement_reflns_used 2515
_cell_measurement_temperature 295(2)
_cell_measurement_theta_max 26.1
_cell_measurement_theta_min 2.5
_cell_volume 693.12(16)
_computing_cell_refinement 'SAINT (Bruker, 2004)'
_computing_data_collection 'SMART (Bruker, 2004)'
_computing_data_reduction 'SAINT (Bruker, 2004)'
_computing_molecular_graphics 'X-Seed (Barbour, 2001)'
_computing_publication_material 'publCIF (Westrip, 2007)'
_computing_structure_refinement 'SHELXL97 (Sheldrick, 1997)'
_computing_structure_solution 'SHELXS97 (Sheldrick, 1997)'
_diffrn_ambient_temperature 295(2)
_diffrn_measured_fraction_theta_full 0.99
_diffrn_measured_fraction_theta_max 0.99
_diffrn_measurement_device_type 'Bruker APEX area-detector diffractometer'
_diffrn_measurement_method '\f and \w scans'
_diffrn_radiation_monochromator graphite
_diffrn_radiation_source 'fine-focus sealed tube'
_diffrn_radiation_type MoK\a
_diffrn_radiation_wavelength 0.71073
_diffrn_reflns_av_R_equivalents 0.0277
_diffrn_reflns_av_sigmaI/netI 0.0304
_diffrn_reflns_limit_h_max 5
_diffrn_reflns_limit_h_min -6
_diffrn_reflns_limit_k_max 16
_diffrn_reflns_limit_k_min -19
_diffrn_reflns_limit_l_max 10
_diffrn_reflns_limit_l_min -9
_diffrn_reflns_number 3774
_diffrn_reflns_theta_full 26.1
_diffrn_reflns_theta_max 26.1
_diffrn_reflns_theta_min 2.5
_diffrn_standards_decay_% 0
_diffrn_standards_interval_count 0
_diffrn_standards_interval_time 0
_diffrn_standards_number 0
_exptl_absorpt_coefficient_mu 3.529
_exptl_absorpt_correction_T_max 0.5244
_exptl_absorpt_correction_T_min 0.4276
_exptl_absorpt_correction_type multi-scan
_exptl_absorpt_process_details '(SADABS; Sheldrick, 1996)'
_exptl_crystal_colour Colorless
_exptl_crystal_density_diffrn 2.170
_exptl_crystal_density_method 'not measured'
_exptl_crystal_description Block
_exptl_crystal_F_000 452
_exptl_crystal_size_max 0.29
_exptl_crystal_size_mid 0.25
_exptl_crystal_size_min 0.21
_refine_diff_density_max 0.41
_refine_diff_density_min -0.46
_refine_ls_extinction_coef 0.030(2)
_refine_ls_extinction_expression Fc^*^=kFc[1+0.001xFc^2^\l^3^/sin(2\q)]^-1/4^
_refine_ls_extinction_method SHELXL
_refine_ls_goodness_of_fit_ref 1.056
_refine_ls_hydrogen_treatment refall
_refine_ls_matrix_type full
_refine_ls_number_parameters 130
_refine_ls_number_reflns 1362
_refine_ls_number_restraints 5
_refine_ls_restrained_S_all 1.055
_refine_ls_R_factor_all 0.0254
_refine_ls_R_factor_gt 0.0242
_refine_ls_shift/su_max 0.001
_refine_ls_shift/su_mean <0.001
_refine_ls_structure_factor_coef Fsqd
_refine_ls_weighting_details 'calc w=1/[\s^2^(Fo^2^)+(0.0414P)^2^+0.1318P] where P=(Fo^2^+2Fc^2^)/3'
_refine_ls_weighting_scheme calc
_refine_ls_wR_factor_gt 0.0647
_refine_ls_wR_factor_ref 0.0656
_reflns_number_gt 1284
_reflns_number_total 1362
_reflns_threshold_expression I>2\s(I)
_cod_data_source_file sj2412.cif
_cod_data_source_block I
_cod_depositor_comments
;
The following automatic conversions were performed:
'_symmetry_cell_setting' value 'Monoclinic' changed to 'monoclinic'
according to '/home/saulius/struct/CIF-dictionaries/cif_core.dic'
dictionary named 'cif_core.dic' version 2.4.1 from 2010-06-29.

Automatic conversion script
Id: cif_fix_enum 1527 2010-12-29 10:47:43Z saulius 

The following automatic conversions were performed:

'_symmetry_cell_setting' value 'Monoclinic' changed to 'monoclinic'
according to /home/saulius/struct/CIF-dictionaries/cif_core.dic
dictionary named 'cif_core.dic' version 2.4.1 from 2010-06-29.

Automatic conversion script
Id: cif_fix_values 1715 2011-07-08 13:25:40Z adriana 
;
_cod_original_cell_volume 693.1(2)
_cod_original_sg_symbol_H-M 'P 21/n'
_cod_database_code 2216784
_cod_database_fobs_code 2216784

loop_
_symmetry_equiv_pos_as_xyz
'x, y, z'
'-x+1/2, y+1/2, -z+1/2'
'-x, -y, -z'
'x-1/2, -y-1/2, z-1/2'

loop_
_atom_site_type_symbol
_atom_site_label
_atom_site_fract_x
_atom_site_fract_y
_atom_site_fract_z
_atom_site_U_iso_or_equiv
_atom_site_adp_type
_atom_site_calc_flag
_atom_site_refinement_flags
_atom_site_occupancy
Zn Zn1 0.64624(4) 0.667220(10) 0.62940(10) 0.01540(10) Uani d . 1
O O1 0.6293(3) 0.78505(9) 0.57696(18) 0.0215(3) Uani d . 1
O O2 0.4252(3) 0.79266(9) 0.31917(17) 0.0190(3) Uani d . 1
O O3 0.9206(3) 0.87008(9) 0.28756(18) 0.0199(3) Uani d . 1
O O4 0.9313(3) 0.99480(9) 0.18210(18) 0.0230(3) Uani d . 1
O O1w 0.3378(3) 0.63540(10) 0.4158(2) 0.0230(3) Uani d D 1
O O2w 0.8804(3) 0.59570(10) 0.5220(2) 0.0271(4) Uani d D 1
C C1 0.5300(4) 0.82440(10) 0.4509(3) 0.0145(4) Uani d . 1
C C2 0.5241(4) 0.91560(10) 0.4733(2) 0.0132(4) Uani d . 1
C C3 0.6670(4) 0.97150(10) 0.3922(2) 0.0142(4) Uani d . 1
C C4 0.8534(4) 0.94420(10) 0.2782(2) 0.0148(4) Uani d . 1
C C5 0.6398(4) 1.05480(10) 0.4197(2) 0.0155(4) Uani d D 1
H H1 0.308(11) 0.672(3) 0.341(5) 0.15(3) Uiso d D 1
H H2 0.372(5) 0.5910(10) 0.370(3) 0.040(10) Uiso d D 1
H H3 1.008(4) 0.612(2) 0.478(3) 0.040(10) Uiso d D 1
H H4 0.795(5) 0.564(2) 0.452(3) 0.040(10) Uiso d D 1
H H5 0.748(4) 1.0910(10) 0.371(3) 0.030(10) Uiso d D 1

loop_
_atom_site_aniso_label
_atom_site_aniso_U_11
_atom_site_aniso_U_22
_atom_site_aniso_U_33
_atom_site_aniso_U_12
_atom_site_aniso_U_13
_atom_site_aniso_U_23
Zn1 0.0175(2) 0.0122(2) 0.0172(2) -0.00110(10) 0.00510(10) 0.00040(10)
O1 0.0330(10) 0.0120(10) 0.0180(10) -0.0010(10) -0.0040(10) 0.0010(10)
O2 0.0240(10) 0.0140(10) 0.0180(10) 0.0010(10) -0.0030(10) -0.0030(10)
O3 0.0240(10) 0.0160(10) 0.0220(10) 0.0060(10) 0.0100(10) 0.0000(10)
O4 0.0280(10) 0.0200(10) 0.0240(10) 0.0010(10) 0.0140(10) 0.0040(10)
O1w 0.0260(10) 0.0190(10) 0.0250(10) 0.0020(10) 0.0060(10) 0.0030(10)
O2w 0.0190(10) 0.0310(10) 0.0330(10) -0.0040(10) 0.0090(10) -0.0140(10)
C1 0.0140(10) 0.0140(10) 0.0170(10) 0.0010(10) 0.0040(10) 0.0000(10)
C2 0.0150(10) 0.0120(10) 0.0130(10) 0.0020(10) 0.0000(10) 0.0000(10)
C3 0.0160(10) 0.0130(10) 0.0140(10) 0.0020(10) 0.0030(10) 0.0010(10)
C4 0.0140(10) 0.0160(10) 0.0150(10) 0.0000(10) 0.0010(10) -0.0020(10)
C5 0.0190(10) 0.0140(10) 0.0150(10) -0.0010(10) 0.0040(10) 0.0010(10)

loop_
_atom_type_symbol
_atom_type_description
_atom_type_scat_dispersion_real
_atom_type_scat_dispersion_imag
_atom_type_scat_source
C C 0.0033 0.0016 'International Tables Vol C Tables 4.2.6.8 and 6.1.1.4'
H H 0.0000 0.0000 'International Tables Vol C Tables 4.2.6.8 and 6.1.1.4'
O O 0.0106 0.0060 'International Tables Vol C Tables 4.2.6.8 and 6.1.1.4'
Zn Zn 0.2839 1.4301 'International Tables Vol C Tables 4.2.6.8 and 6.1.1.4'

loop_
_geom_angle_atom_site_label_1
_geom_angle_atom_site_label_2
_geom_angle_atom_site_label_3
_geom_angle_site_symmetry_1
_geom_angle_site_symmetry_3
_geom_angle
O3 Zn1 O1 4_576 . 115.55(6)
O3 Zn1 O2w 4_576 . 125.00(7)
O1 Zn1 O2w . . 119.44(7)
O3 Zn1 O2 4_576 4_676 92.21(6)
O1 Zn1 O2 . 4_676 81.92(6)
O2w Zn1 O2 . 4_676 95.49(6)
O3 Zn1 O1w 4_576 . 89.93(6)
O1 Zn1 O1w . . 92.96(6)
O2w Zn1 O1w . . 87.07(6)
O2 Zn1 O1w 4_676 . 174.88(6)
C1 O1 Zn1 . . 132.50(10)
C1 O2 Zn1 . 4_575 133.50(10)
C4 O3 Zn1 . 4_675 116.60(10)
Zn1 O1w H1 . . 116(4)
Zn1 O1w H2 . . 111(2)
H1 O1w H2 . . 109(4)
Zn1 O2w H3 . . 126(2)
Zn1 O2w H4 . . 110(2)
H3 O2w H4 . . 106(3)
O2 C1 O1 . . 124.8(2)
O2 C1 C2 . . 120.2(2)
O1 C1 C2 . . 114.9(2)
C5 C2 C3 3_676 . 119.0(2)
C5 C2 C1 3_676 . 116.5(2)
C3 C2 C1 . . 124.5(2)
C5 C3 C2 . . 119.2(2)
C5 C3 C4 . . 118.6(2)
C2 C3 C4 . . 122.2(2)
O4 C4 O3 . . 124.2(2)
O4 C4 C3 . . 119.3(2)
O3 C4 C3 . . 116.5(2)
C3 C5 C2 . 3_676 121.8(2)
C3 C5 H5 . . 118(2)
C2 C5 H5 3_676 . 120(2)

loop_
_geom_bond_atom_site_label_1
_geom_bond_atom_site_label_2
_geom_bond_site_symmetry_2
_geom_bond_distance
Zn1 O1 . 1.972(2)
Zn1 O2 4_676 2.0840(10)
Zn1 O3 4_576 1.9650(10)
Zn1 O1w . 2.269(2)
Zn1 O2w . 1.986(2)
O1 C1 . 1.262(3)
O2 C1 . 1.249(3)
O3 C4 . 1.261(2)
O4 C4 . 1.246(2)
O1w H1 . 0.850(10)
O1w H2 . 0.850(10)
O2w H3 . 0.850(10)
O2w H4 . 0.850(10)
C1 C2 . 1.502(3)
C2 C5 3_676 1.394(3)
C2 C3 . 1.404(3)
C3 C5 . 1.390(3)
C3 C4 . 1.508(2)
C5 C2 3_676 1.394(3)
C5 H5 . 0.940(10)

loop_
_geom_hbond_atom_site_label_D
_geom_hbond_atom_site_label_H
_geom_hbond_atom_site_label_A
_geom_hbond_site_symmetry_A
_geom_hbond_distance_DH
_geom_hbond_distance_HA
_geom_hbond_distance_DA
_geom_hbond_angle_DHA
_geom_hbond_publ_flag
O1<i>w</i> H1 O1 4_575 0.850(10) 2.33(3) 3.109(2) 152(6) no
O1<i>w</i> H1 O2 . 0.850(10) 2.08(4) 2.745(2) 134(5) yes
O1<i>w</i> H2 O4 2_645 0.850(10) 1.960(10) 2.767(2) 159(3) yes
O2<i>w</i> H3 O1<i>w</i> 1_655 0.850(10) 1.910(10) 2.744(2) 168(3) yes
O2<i>w</i> H4 O4 2_645 0.850(10) 1.890(10) 2.724(2) 172(3) yes

loop_
_geom_torsion_atom_site_label_1
_geom_torsion_atom_site_label_2
_geom_torsion_atom_site_label_3
_geom_torsion_atom_site_label_4
_geom_torsion_site_symmetry_1
_geom_torsion_site_symmetry_4
_geom_torsion
O3 Zn1 O1 C1 4_576 . -105.7(2)
O2w Zn1 O1 C1 . . 73.9(2)
O2 Zn1 O1 C1 4_676 . 165.7(2)
O1w Zn1 O1 C1 . . -14.4(2)
Zn1 O2 C1 O1 4_575 . 155.2(2)
Zn1 O2 C1 C2 4_575 . -19.4(3)
Zn1 O1 C1 O2 . . -4.4(3)
Zn1 O1 C1 C2 . . 170.40(10)
O2 C1 C2 C5 . 3_676 106.5(2)
O1 C1 C2 C5 . 3_676 -68.6(2)
O2 C1 C2 C3 . . -72.3(3)
O1 C1 C2 C3 . . 112.6(2)
C5 C2 C3 C5 3_676 . -0.6(3)
C1 C2 C3 C5 . . 178.2(2)
C5 C2 C3 C4 3_676 . 178.4(2)
C1 C2 C3 C4 . . -2.9(3)
Zn1 O3 C4 O4 4_675 . -3.8(3)
Zn1 O3 C4 C3 4_675 . 176.30(10)
C5 C3 C4 O4 . . -16.9(3)
C2 C3 C4 O4 . . 164.1(2)
C5 C3 C4 O3 . . 163.0(2)
C2 C3 C4 O3 . . -15.9(3)
C2 C3 C5 C2 . 3_676 0.6(3)
C4 C3 C5 C2 . 3_676 -178.4(2)
